data_7158548
loop_
_publ_author_name
'Wang, Wei-Na'
'Liu, Ren-Ming'
'Zhang, Lei'
'Liu, Xiong-Li'
'Dai, Yi-Feng'
'Yu, Zhang-Biao'
'Peng, Li-Jun'

_publ_section_title
;
 Ring opening and skeletal reconstruction of 3-vinyl
 benzofuranone-chromone synthons: catalyst-free access to
 skeletally-diverse 2-pyridone and optically active imidazoline
 derivatives
;
_journal_name_full 'Organic &amp; Biomolecular Chemistry'
_journal_paper_doi 10.1039/D1OB02432A
_journal_year 2022
_chemical_absolute_configuration ad
_chemical_formula_moiety 'C35 H30 N2 O3'
_chemical_formula_sum 'C35 H30 N2 O3'
_chemical_formula_weight 526.61
_space_group_crystal_system monoclinic
_space_group_IT_number 4
_space_group_name_Hall 'P 2yb'
_space_group_name_H-M_alt 'P 1 21 1'
_atom_sites_solution_hydrogens geom
_atom_sites_solution_primary dual
_audit_creation_date 2021-10-06
_audit_creation_method
;
Olex2 1.3-alpha
(compiled 2020.11.12 svn.r5f609507 for OlexSys, GUI svn.r6408)
;
_audit_update_record
;
2021-10-28 deposited with the CCDC.	2022-02-14 downloaded from the CCDC.
;
_cell_angle_alpha 90
_cell_angle_beta 105.743(2)
_cell_angle_gamma 90
_cell_formula_units_Z 2
_cell_length_a 11.5600(2)
_cell_length_b 7.67541(19)
_cell_length_c 16.0245(3)
_cell_measurement_reflns_used 13067
_cell_measurement_temperature 199.99(10)
_cell_measurement_theta_max 73.9210
_cell_measurement_theta_min 2.7970
_cell_volume 1368.48(5)
_computing_cell_refinement 'CrysAlisPro 1.171.38.43f (Rigaku OD, 2015)'
_computing_data_collection 'CrysAlisPro 1.171.38.43f (Rigaku OD, 2015)'
_computing_data_reduction 'CrysAlisPro 1.171.38.43f (Rigaku OD, 2015)'
_computing_molecular_graphics 'Olex2 1.3-alpha (Dolomanov et al., 2009)'
_computing_publication_material 'Olex2 1.3-alpha (Dolomanov et al., 2009)'
_computing_structure_refinement 'SHELXL 2018/3 (Sheldrick, 2015)'
_computing_structure_solution 'SHELXT  (Sheldrick, 2015)'
_diffrn_ambient_environment N~2~
_diffrn_ambient_temperature 199.99(10)
_diffrn_detector 'CCD plate'
_diffrn_detector_area_resol_mean 5.2684
_diffrn_detector_type AtlasS2
_diffrn_measured_fraction_theta_full 0.999
_diffrn_measured_fraction_theta_max 0.991
_diffrn_measurement_details
;
List of Runs (angles in degrees, time in seconds):

  # Type    Start    End  Width  t~exp~   \w     \q     \k     \f   Frames
#--------------------------------------------------------------------------
  1  \w   -118.00  -9.00   1.00    1.00    --  -41.80 -77.00-150.00  109
  2  \w   -116.00 -17.00   1.00    1.00    --  -41.80 -38.00-120.00   99
  3  \w   -130.00  46.00   1.00    1.00    --  -41.80   0.00   0.00  176
  4  \w   -115.00 -14.00   1.00    1.00    --  -41.80 -57.00 120.00  101
  5  \w   -116.00 -17.00   1.00    1.00    --  -41.80 -38.00 120.00   99
  6  \w     23.00  98.00   1.00    1.00    --   41.80-125.00 -30.00   75
  7  \w     82.00 178.00   1.00    1.00    --  107.51  45.00-150.00   96
  8  \w     75.00 178.00   1.00    1.00    --  107.51  77.00 150.00  103
  9  \w     82.00 178.00   1.00    1.00    --  107.51  45.00 -90.00   96
 10  \w     76.00 103.00   1.00    1.00    --  107.51  77.00-120.00   27
 11  \w     82.00 111.00   1.00    1.00    --  107.51  45.00-120.00   29
 12  \w     75.00 102.00   1.00    1.00    --  107.51  77.00-180.00   27
 13  \w     45.00 103.00   1.00    1.00    --  107.51 -95.00-120.00   58
 14  \w     78.00 105.00   1.00    1.00    --  107.51  61.00-120.00   27
 15  \w    139.00 174.00   1.00    1.00    --  107.51  45.00 -60.00   35
 16  \w     78.00 105.00   1.00    1.00    --  107.51  61.00-150.00   27
 17  \w    118.00 171.00   1.00    1.00    --  107.51  61.00 -90.00   53
 18  \w    137.00 170.00   1.00    1.00    --  107.51  61.00-120.00   33
 19  \w     80.00 107.00   1.00    1.00    --  107.51  61.00-180.00   27
 20  \w     75.00 102.00   1.00    1.00    --  107.51  77.00 120.00   27
 21  \w     85.00 112.00   1.00    1.00    --  107.51  45.00 -60.00   27
 22  \w     79.00 111.00   1.00    1.00    --  107.51  61.00 -90.00   32
 23  \w     80.00 106.00   1.00    1.00    --  107.51  61.00 120.00   26
 24  \w     83.00 178.00   1.00    1.00    --  107.51  45.00-180.00   95
 25  \w     78.00 108.00   1.00    1.00    --  107.51  61.00 150.00   30
 26  \w     75.00 101.00   1.00    1.00    --  107.51  77.00-150.00   26
 27  \w     84.00 111.00   1.00    1.00    --  107.51  45.00 150.00   27
 28  \w     85.00 112.00   1.00    1.00    --  107.51  30.00-180.00   27
 29  \w     32.00 135.00   1.00    1.00    --  107.51 -30.00 120.00  103
 30  \w    148.00 173.00   1.00    1.00    --  107.51  61.00 120.00   25
 31  \w     25.00 104.00   1.00    1.00    --  107.51 -95.00 -60.00   79
 32  \w     28.00  54.00   1.00    1.00    --   41.67  38.00 -30.00   26
 33  \w     82.00 108.00   1.00    1.00    --  107.51  45.00-180.00   26
 34  \w    153.00 178.00   1.00    1.00    --  107.51 125.00 -30.00   25
 35  \w    153.00 178.00   1.00    1.00    --  107.51  45.00   0.00   25
 36  \w    -66.00   9.00   1.00    1.00    --  -41.67  38.00 -90.00   75
;
_diffrn_measurement_device 'four-circle diffractometer'
_diffrn_measurement_device_type 'SuperNova, Dual, Cu at zero, AtlasS2'
_diffrn_measurement_method '\w scans'
_diffrn_orient_matrix_type 'CrysAlisPro convention (1999,Acta A55,543-557)'
_diffrn_orient_matrix_UB_11 0.0645306000
_diffrn_orient_matrix_UB_12 0.0360522000
_diffrn_orient_matrix_UB_13 0.0959326000
_diffrn_orient_matrix_UB_21 -0.1224124000
_diffrn_orient_matrix_UB_22 0.0283406000
_diffrn_orient_matrix_UB_23 0.0189314000
_diffrn_orient_matrix_UB_31 -0.0058603000
_diffrn_orient_matrix_UB_32 -0.1953298000
_diffrn_orient_matrix_UB_33 0.0204175000
_diffrn_radiation_monochromator mirror
_diffrn_radiation_probe x-ray
_diffrn_radiation_type 'Cu K\a'
_diffrn_radiation_wavelength 1.54184
_diffrn_reflns_av_R_equivalents 0.0253
_diffrn_reflns_av_unetI/netI 0.0198
_diffrn_reflns_Laue_measured_fraction_full 0.999
_diffrn_reflns_Laue_measured_fraction_max 0.991
_diffrn_reflns_limit_h_max 13
_diffrn_reflns_limit_h_min -14
_diffrn_reflns_limit_k_max 8
_diffrn_reflns_limit_k_min -9
_diffrn_reflns_limit_l_max 19
_diffrn_reflns_limit_l_min -19
_diffrn_reflns_number 16343
_diffrn_reflns_point_group_measured_fraction_full 0.951
_diffrn_reflns_point_group_measured_fraction_max 0.930
_diffrn_reflns_theta_full 67.684
_diffrn_reflns_theta_max 74.091
_diffrn_reflns_theta_min 2.865
_diffrn_source 'micro-focus sealed X-ray tube'
_diffrn_source_type 'SuperNova (Cu) X-ray Source'
_exptl_absorpt_coefficient_mu 0.647
_exptl_absorpt_correction_T_max 1.00000
_exptl_absorpt_correction_T_min 0.83192
_exptl_absorpt_correction_type multi-scan
_exptl_absorpt_process_details
;
CrysAlisPro 1.171.38.43f (Rigaku Oxford Diffraction, 2015)
Empirical absorption correction using spherical harmonics,
 implemented in SCALE3 ABSPACK scaling algorithm.
;
_exptl_crystal_colour colourless
_exptl_crystal_colour_primary colourless
_exptl_crystal_density_diffrn 1.278
_exptl_crystal_description block
_exptl_crystal_F_000 556
_exptl_crystal_size_max 0.15
_exptl_crystal_size_mid 0.13
_exptl_crystal_size_min 0.12
_refine_diff_density_max 0.141
_refine_diff_density_min -0.153
_refine_diff_density_rms 0.029
_refine_ls_abs_structure_details
;
 Flack x determined using 2097 quotients [(I+)-(I-)]/[(I+)+(I-)]
 (Parsons, Flack and Wagner, Acta Cryst. B69 (2013) 249-259).
;
_refine_ls_abs_structure_Flack 0.14(9)
_refine_ls_extinction_coef 0.0138(10)
_refine_ls_extinction_expression Fc^*^=kFc[1+0.001xFc^2^\l^3^/sin(2\q)]^-1/4^
_refine_ls_extinction_method 'SHELXL-2018/3 (Sheldrick 2018)'
_refine_ls_goodness_of_fit_ref 1.059
_refine_ls_hydrogen_treatment constr
_refine_ls_matrix_type full
_refine_ls_number_parameters 366
_refine_ls_number_reflns 5186
_refine_ls_number_restraints 1
_refine_ls_restrained_S_all 1.059
_refine_ls_R_factor_all 0.0331
_refine_ls_R_factor_gt 0.0326
_refine_ls_shift/su_max 0.000
_refine_ls_shift/su_mean 0.000
_refine_ls_structure_factor_coef Fsqd
_refine_ls_weighting_details 'w=1/[\s^2^(Fo^2^)+(0.0531P)^2^+0.1006P] where P=(Fo^2^+2Fc^2^)/3'
_refine_ls_weighting_scheme calc
_refine_ls_wR_factor_gt 0.0881
_refine_ls_wR_factor_ref 0.0889
_reflns_Friedel_coverage 0.741
_reflns_Friedel_fraction_full 0.895
_reflns_Friedel_fraction_max 0.859
_reflns_number_gt 5080
_reflns_number_total 5186
_reflns_threshold_expression 'I > 2\s(I)'
_cod_data_source_file d1ob02432a2.cif
_cod_data_source_block g3
_cod_database_code 7158548
_shelx_shelxl_version_number 2018/3
_chemical_oxdiff_formula 'C26 H26 N26 O26 '
_shelx_space_group_comment
;
The symmetry employed for this shelxl refinement is uniquely defined
by the following loop, which should always be used as a source of
symmetry information in preference to the above space-group names.
They are only intended as comments.
;
_reflns_odcompleteness_completeness 99.92
_reflns_odcompleteness_iscentric 1
_reflns_odcompleteness_theta 66.97
_olex2_refinement_description
;
1. Fixed Uiso
 At 1.2 times of:
  All C(H) groups
 At 1.5 times of:
  All C(H,H,H) groups, All O(H) groups
2.a Ternary CH refined with riding coordinates:
 C7(H7), C22(H22), C23(H23)
2.b Aromatic/amide H refined with riding coordinates:
 C3(H3A), C4(H4), C6(H6), C12(H12), C14(H14), C17(H17), C18(H18), C19(H19),
 C20(H20), C25(H25), C26(H26), C27(H27), C28(H28), C29(H29), C31(H31), C32(H32),
  C33(H33), C34(H34), C35(H35)
2.c Idealised Me refined as rotating group:
 C8(H8A,H8B,H8C), C9(H9A,H9B,H9C)
2.d Idealised tetrahedral OH refined as rotating group:
 O1(H1), O3(H3)
;
_olex2_date_sample_data_collection 2021-10-06
_olex2_submission_special_instructions 'No special instructions were received'
_oxdiff_exptl_absorpt_empirical_details
;
Empirical correction (ABSPACK) includes:
- Absorption correction using spherical harmonics
- Frame scaling
;
_oxdiff_exptl_absorpt_empirical_full_max 1.458
_oxdiff_exptl_absorpt_empirical_full_min 0.564

loop_
_space_group_symop_operation_xyz
'x, y, z'
'-x, y+1/2, -z'

loop_
_atom_site_label
_atom_site_type_symbol
_atom_site_fract_x
_atom_site_fract_y
_atom_site_fract_z
_atom_site_U_iso_or_equiv
_atom_site_adp_type
_atom_site_occupancy
_atom_site_site_symmetry_order
_atom_site_calc_flag
_atom_site_refinement_flags_posn
_atom_site_refinement_flags_adp
_atom_site_refinement_flags_occupancy
_atom_site_disorder_assembly
_atom_site_disorder_group
O1 O 0.23872(14) 0.6042(3) 0.37795(12) 0.0708(5) Uani 1 1 d . . . . .
H1 H 0.231945 0.631093 0.425921 0.106 Uiso 1 1 calc R U . . .
O2 O 0.30363(12) 0.7457(3) 0.52779(10) 0.0693(6) Uani 1 1 d . . . . .
O3 O 0.67603(14) 0.8681(3) 0.93944(11) 0.0684(5) Uani 1 1 d . . . . .
H3 H 0.703829 0.792928 0.914085 0.103 Uiso 1 1 calc R U . . .
N1 N 0.68554(12) 0.6267(2) 0.70204(9) 0.0338(3) Uani 1 1 d . . . . .
N2 N 0.73047(13) 0.6054(2) 0.84849(9) 0.0414(4) Uani 1 1 d . . . . .
C1 C 0.43845(15) 0.7182(3) 0.44280(12) 0.0388(4) Uani 1 1 d . . . . .
C2 C 0.34856(18) 0.6524(3) 0.37148(13) 0.0489(5) Uani 1 1 d . . . . .
C3 C 0.3721(2) 0.6364(4) 0.29196(14) 0.0590(6) Uani 1 1 d . . . . .
H3A H 0.313896 0.589842 0.245405 0.071 Uiso 1 1 calc R U . . .
C4 C 0.4807(2) 0.6883(3) 0.28066(14) 0.0575(6) Uani 1 1 d . . . . .
H4 H 0.494520 0.675675 0.226444 0.069 Uiso 1 1 calc R U . . .
C5 C 0.57080(19) 0.7596(3) 0.34839(13) 0.0464(5) Uani 1 1 d . . . . .
C6 C 0.54688(16) 0.7733(3) 0.42857(12) 0.0388(4) Uani 1 1 d . . . . .
H6 H 0.605298 0.821128 0.474629 0.047 Uiso 1 1 calc R U . . .
C7 C 0.6928(2) 0.8161(3) 0.33930(16) 0.0585(6) Uani 1 1 d . . . . .
H7 H 0.704569 0.938339 0.357325 0.070 Uiso 1 1 calc R U . . .
C8 C 0.7043(4) 0.8040(6) 0.2471(2) 0.1044(13) Uani 1 1 d . . . . .
H8A H 0.703068 0.683845 0.230254 0.157 Uiso 1 1 calc R U . . .
H8B H 0.778637 0.856224 0.244388 0.157 Uiso 1 1 calc R U . . .
H8C H 0.638376 0.864291 0.208492 0.157 Uiso 1 1 calc R U . . .
C9 C 0.7913(3) 0.7099(5) 0.4006(3) 0.0965(12) Uani 1 1 d . . . . .
H9A H 0.791566 0.733863 0.459442 0.145 Uiso 1 1 calc R U . . .
H9B H 0.867822 0.740698 0.392168 0.145 Uiso 1 1 calc R U . . .
H9C H 0.776586 0.588027 0.388811 0.145 Uiso 1 1 calc R U . . .
C10 C 0.41042(15) 0.7314(3) 0.52729(12) 0.0425(4) Uani 1 1 d . . . . .
C11 C 0.50113(15) 0.7175(3) 0.61040(11) 0.0363(4) Uani 1 1 d . . . . .
C12 C 0.46463(15) 0.7565(3) 0.68720(12) 0.0382(4) Uani 1 1 d . . . . .
H12 H 0.389175 0.806044 0.680219 0.046 Uiso 1 1 calc R U . . .
C13 C 0.53287(15) 0.7260(3) 0.76935(11) 0.0377(4) Uani 1 1 d . . . . .
C14 C 0.61431(14) 0.6509(2) 0.62162(11) 0.0343(4) Uani 1 1 d . . . . .
H14 H 0.641523 0.622622 0.573769 0.041 Uiso 1 1 calc R U . . .
C15 C 0.65059(15) 0.6510(3) 0.77855(11) 0.0356(4) Uani 1 1 d . . . . .
C16 C 0.48557(16) 0.7740(3) 0.84409(12) 0.0413(4) Uani 1 1 d . . . . .
C17 C 0.36115(18) 0.7605(3) 0.83359(14) 0.0500(5) Uani 1 1 d . . . . .
H17 H 0.313247 0.707617 0.783951 0.060 Uiso 1 1 calc R U . . .
C18 C 0.3080(2) 0.8238(4) 0.89529(17) 0.0611(6) Uani 1 1 d . . . . .
H18 H 0.225617 0.811999 0.887181 0.073 Uiso 1 1 calc R U . . .
C19 C 0.3778(2) 0.9047(4) 0.96891(16) 0.0645(7) Uani 1 1 d . . . . .
H19 H 0.342159 0.952078 1.009289 0.077 Uiso 1 1 calc R U . . .
C20 C 0.5005(2) 0.9147(4) 0.98207(15) 0.0608(6) Uani 1 1 d . . . . .
H20 H 0.547615 0.966367 1.032344 0.073 Uiso 1 1 calc R U . . .
C21 C 0.55513(19) 0.8484(3) 0.92110(14) 0.0497(5) Uani 1 1 d . . . . .
C22 C 0.80526(14) 0.5426(3) 0.72427(11) 0.0345(4) Uani 1 1 d . . . . .
H22 H 0.795691 0.419252 0.707966 0.041 Uiso 1 1 calc R U . . .
C23 C 0.84158(15) 0.5575(3) 0.82514(11) 0.0383(4) Uani 1 1 d . . . . .
H23 H 0.898685 0.654059 0.841814 0.046 Uiso 1 1 calc R U . . .
C24 C 0.90312(16) 0.3936(3) 0.86570(11) 0.0407(4) Uani 1 1 d . . . . .
C25 C 0.84469(18) 0.2637(3) 0.89842(12) 0.0467(5) Uani 1 1 d . . . . .
H25 H 0.764924 0.278528 0.898629 0.056 Uiso 1 1 calc R U . . .
C26 C 0.9050(2) 0.1110(4) 0.93096(14) 0.0598(6) Uani 1 1 d . . . . .
H26 H 0.865755 0.024991 0.953725 0.072 Uiso 1 1 calc R U . . .
C27 C 1.0228(2) 0.0864(4) 0.92968(15) 0.0658(7) Uani 1 1 d . . . . .
H27 H 1.062183 -0.016878 0.950535 0.079 Uiso 1 1 calc R U . . .
C28 C 1.0818(2) 0.2149(4) 0.89749(15) 0.0653(7) Uani 1 1 d . . . . .
H28 H 1.161192 0.198597 0.896696 0.078 Uiso 1 1 calc R U . . .
C29 C 1.02309(17) 0.3681(4) 0.86637(13) 0.0536(5) Uani 1 1 d . . . . .
H29 H 1.063841 0.455317 0.845643 0.064 Uiso 1 1 calc R U . . .
C30 C 0.89274(14) 0.6255(3) 0.68127(11) 0.0382(4) Uani 1 1 d . . . . .
C31 C 0.94132(18) 0.5270(3) 0.62631(14) 0.0503(5) Uani 1 1 d . . . . .
H31 H 0.917191 0.412087 0.613927 0.060 Uiso 1 1 calc R U . . .
C32 C 1.0264(2) 0.6011(4) 0.58978(16) 0.0612(6) Uani 1 1 d . . . . .
H32 H 1.058417 0.535423 0.552622 0.073 Uiso 1 1 calc R U . . .
C33 C 1.06309(19) 0.7692(4) 0.60814(17) 0.0622(6) Uani 1 1 d . . . . .
H33 H 1.120207 0.817391 0.583776 0.075 Uiso 1 1 calc R U . . .
C34 C 1.0154(2) 0.8681(4) 0.6630(2) 0.0679(7) Uani 1 1 d . . . . .
H34 H 1.040202 0.982693 0.675488 0.081 Uiso 1 1 calc R U . . .
C35 C 0.93038(19) 0.7956(3) 0.69921(16) 0.0540(5) Uani 1 1 d . . . . .
H35 H 0.898332 0.862216 0.736010 0.065 Uiso 1 1 calc R U . . .

loop_
_atom_site_aniso_label
_atom_site_aniso_U_11
_atom_site_aniso_U_22
_atom_site_aniso_U_33
_atom_site_aniso_U_23
_atom_site_aniso_U_13
_atom_site_aniso_U_12
O1 0.0446(7) 0.0891(14) 0.0685(10) -0.0026(10) -0.0021(7) -0.0102(8)
O2 0.0337(6) 0.1213(17) 0.0534(9) 0.0049(10) 0.0127(6) 0.0101(9)
O3 0.0516(8) 0.0895(14) 0.0658(10) -0.0351(10) 0.0189(7) -0.0060(9)
N1 0.0306(6) 0.0407(8) 0.0336(7) 0.0001(6) 0.0145(5) -0.0009(6)
N2 0.0386(7) 0.0531(11) 0.0352(7) 0.0000(7) 0.0148(6) 0.0037(7)
C1 0.0375(8) 0.0384(10) 0.0388(9) 0.0040(7) 0.0075(7) 0.0064(7)
C2 0.0455(10) 0.0459(12) 0.0480(10) 0.0020(9) 0.0002(8) 0.0048(9)
C3 0.0652(13) 0.0584(14) 0.0426(10) -0.0055(10) -0.0036(9) 0.0132(12)
C4 0.0803(15) 0.0559(14) 0.0356(10) 0.0027(8) 0.0142(10) 0.0242(11)
C5 0.0620(11) 0.0381(11) 0.0445(10) 0.0084(8) 0.0238(9) 0.0154(9)
C6 0.0427(8) 0.0359(10) 0.0392(9) 0.0033(7) 0.0137(7) 0.0061(7)
C7 0.0778(14) 0.0464(13) 0.0664(14) 0.0103(10) 0.0456(12) 0.0130(11)
C8 0.152(3) 0.103(3) 0.092(2) -0.013(2) 0.091(2) -0.020(2)
C9 0.0639(15) 0.087(2) 0.158(3) 0.053(2) 0.063(2) 0.0271(15)
C10 0.0352(8) 0.0487(12) 0.0446(10) 0.0037(9) 0.0122(7) 0.0010(8)
C11 0.0345(8) 0.0389(10) 0.0377(9) 0.0020(7) 0.0135(7) -0.0028(7)
C12 0.0343(7) 0.0407(11) 0.0438(9) -0.0003(7) 0.0177(7) 0.0011(7)
C13 0.0379(8) 0.0395(10) 0.0406(9) -0.0027(8) 0.0189(7) -0.0023(7)
C14 0.0343(8) 0.0375(10) 0.0340(8) 0.0008(7) 0.0142(6) -0.0027(7)
C15 0.0366(8) 0.0396(10) 0.0352(8) -0.0015(7) 0.0174(7) -0.0031(7)
C16 0.0434(9) 0.0432(11) 0.0436(9) -0.0001(8) 0.0229(7) 0.0032(8)
C17 0.0460(10) 0.0567(14) 0.0551(11) -0.0014(10) 0.0269(9) 0.0034(9)
C18 0.0552(11) 0.0689(17) 0.0731(15) -0.0020(12) 0.0410(11) 0.0058(11)
C19 0.0774(15) 0.0674(17) 0.0653(14) -0.0034(12) 0.0478(12) 0.0098(12)
C20 0.0754(14) 0.0628(16) 0.0519(12) -0.0118(11) 0.0305(11) 0.0014(12)
C21 0.0526(11) 0.0528(13) 0.0493(11) -0.0069(9) 0.0236(9) 0.0001(10)
C22 0.0321(7) 0.0381(10) 0.0360(8) 0.0014(7) 0.0138(6) 0.0010(7)
C23 0.0338(7) 0.0478(11) 0.0349(8) -0.0022(8) 0.0120(6) -0.0027(7)
C24 0.0374(8) 0.0558(13) 0.0284(8) 0.0006(8) 0.0081(6) 0.0009(8)
C25 0.0444(9) 0.0587(13) 0.0365(9) 0.0030(8) 0.0102(7) -0.0040(9)
C26 0.0707(14) 0.0636(16) 0.0433(10) 0.0113(10) 0.0124(9) -0.0006(12)
C27 0.0723(14) 0.0769(19) 0.0454(11) 0.0188(11) 0.0113(10) 0.0254(13)
C28 0.0502(11) 0.095(2) 0.0504(12) 0.0176(13) 0.0132(9) 0.0250(13)
C29 0.0406(9) 0.0774(17) 0.0438(10) 0.0101(10) 0.0132(8) 0.0075(10)
C30 0.0311(7) 0.0466(11) 0.0397(8) 0.0051(8) 0.0145(6) 0.0032(7)
C31 0.0491(10) 0.0568(13) 0.0523(11) -0.0051(10) 0.0263(9) -0.0012(9)
C32 0.0565(12) 0.0757(19) 0.0648(13) 0.0005(12) 0.0396(11) 0.0037(12)
C33 0.0456(10) 0.0752(17) 0.0773(15) 0.0178(13) 0.0363(11) 0.0020(11)
C34 0.0642(13) 0.0530(15) 0.1012(19) 0.0067(14) 0.0474(14) -0.0081(11)
C35 0.0530(11) 0.0464(13) 0.0750(14) 0.0037(10) 0.0387(11) 0.0002(9)

loop_
_atom_type_symbol
_atom_type_description
_atom_type_scat_dispersion_real
_atom_type_scat_dispersion_imag
_atom_type_scat_source
C C 0.0181 0.0091 'International Tables Vol C Tables 4.2.6.8 and 6.1.1.4'
H H 0.0000 0.0000 'International Tables Vol C Tables 4.2.6.8 and 6.1.1.4'
N N 0.0311 0.0180 'International Tables Vol C Tables 4.2.6.8 and 6.1.1.4'
O O 0.0492 0.0322 'International Tables Vol C Tables 4.2.6.8 and 6.1.1.4'

loop_
_geom_angle_atom_site_label_1
_geom_angle_atom_site_label_2
_geom_angle_atom_site_label_3
_geom_angle
_geom_angle_site_symmetry_1
_geom_angle_site_symmetry_3
_geom_angle_publ_flag
C2 O1 H1 109.5 . . ?
C21 O3 H3 109.5 . . ?
C14 N1 C15 125.02(14) . . ?
C14 N1 C22 125.59(14) . . ?
C15 N1 C22 108.65(13) . . ?
C15 N2 C23 108.26(14) . . ?
C2 C1 C10 118.00(17) . . ?
C6 C1 C2 118.11(17) . . ?
C6 C1 C10 123.84(16) . . ?
O1 C2 C1 122.35(19) . . ?
O1 C2 C3 118.12(19) . . ?
C3 C2 C1 119.5(2) . . ?
C2 C3 H3A 119.6 . . ?
C4 C3 C2 120.8(2) . . ?
C4 C3 H3A 119.6 . . ?
C3 C4 H4 119.1 . . ?
C3 C4 C5 121.8(2) . . ?
C5 C4 H4 119.1 . . ?
C4 C5 C7 123.59(19) . . ?
C6 C5 C4 117.1(2) . . ?
C6 C5 C7 119.3(2) . . ?
C1 C6 H6 118.7 . . ?
C5 C6 C1 122.65(18) . . ?
C5 C6 H6 118.7 . . ?
C5 C7 H7 107.6 . . ?
C5 C7 C8 113.8(3) . . ?
C5 C7 C9 109.63(19) . . ?
C8 C7 H7 107.6 . . ?
C8 C7 C9 110.3(3) . . ?
C9 C7 H7 107.6 . . ?
C7 C8 H8A 109.5 . . ?
C7 C8 H8B 109.5 . . ?
C7 C8 H8C 109.5 . . ?
H8A C8 H8B 109.5 . . ?
H8A C8 H8C 109.5 . . ?
H8B C8 H8C 109.5 . . ?
C7 C9 H9A 109.5 . . ?
C7 C9 H9B 109.5 . . ?
C7 C9 H9C 109.5 . . ?
H9A C9 H9B 109.5 . . ?
H9A C9 H9C 109.5 . . ?
H9B C9 H9C 109.5 . . ?
O2 C10 C1 118.51(16) . . ?
O2 C10 C11 118.06(16) . . ?
C11 C10 C1 123.31(15) . . ?
C12 C11 C10 117.48(15) . . ?
C14 C11 C10 124.86(16) . . ?
C14 C11 C12 117.21(15) . . ?
C11 C12 H12 117.8 . . ?
C13 C12 C11 124.45(16) . . ?
C13 C12 H12 117.8 . . ?
C12 C13 C15 116.72(15) . . ?
C12 C13 C16 119.50(16) . . ?
C15 C13 C16 123.76(16) . . ?
N1 C14 C11 119.56(15) . . ?
N1 C14 H14 120.2 . . ?
C11 C14 H14 120.2 . . ?
N1 C15 C13 116.71(15) . . ?
N2 C15 N1 114.47(15) . . ?
N2 C15 C13 128.81(15) . . ?
C17 C16 C13 118.15(17) . . ?
C21 C16 C13 124.12(16) . . ?
C21 C16 C17 117.40(17) . . ?
C16 C17 H17 119.1 . . ?
C18 C17 C16 121.7(2) . . ?
C18 C17 H17 119.1 . . ?
C17 C18 H18 120.1 . . ?
C19 C18 C17 119.8(2) . . ?
C19 C18 H18 120.1 . . ?
C18 C19 H19 120.2 . . ?
C20 C19 C18 119.6(2) . . ?
C20 C19 H19 120.2 . . ?
C19 C20 H20 119.5 . . ?
C19 C20 C21 121.0(2) . . ?
C21 C20 H20 119.5 . . ?
O3 C21 C16 123.27(17) . . ?
O3 C21 C20 116.3(2) . . ?
C20 C21 C16 120.4(2) . . ?
N1 C22 H22 109.1 . . ?
N1 C22 C23 100.86(13) . . ?
N1 C22 C30 113.85(15) . . ?
C23 C22 H22 109.1 . . ?
C30 C22 H22 109.1 . . ?
C30 C22 C23 114.60(14) . . ?
N2 C23 C22 105.81(13) . . ?
N2 C23 H23 108.1 . . ?
N2 C23 C24 116.13(15) . . ?
C22 C23 H23 108.1 . . ?
C24 C23 C22 110.42(15) . . ?
C24 C23 H23 108.1 . . ?
C25 C24 C23 122.96(17) . . ?
C25 C24 C29 118.8(2) . . ?
C29 C24 C23 118.18(18) . . ?
C24 C25 H25 119.9 . . ?
C24 C25 C26 120.1(2) . . ?
C26 C25 H25 119.9 . . ?
C25 C26 H26 119.8 . . ?
C27 C26 C25 120.4(2) . . ?
C27 C26 H26 119.8 . . ?
C26 C27 H27 120.1 . . ?
C28 C27 C26 119.9(2) . . ?
C28 C27 H27 120.1 . . ?
C27 C28 H28 120.0 . . ?
C27 C28 C29 120.0(2) . . ?
C29 C28 H28 120.0 . . ?
C24 C29 H29 119.6 . . ?
C28 C29 C24 120.7(2) . . ?
C28 C29 H29 119.6 . . ?
C31 C30 C22 119.71(19) . . ?
C35 C30 C22 121.03(17) . . ?
C35 C30 C31 119.17(18) . . ?
C30 C31 H31 120.1 . . ?
C30 C31 C32 119.8(2) . . ?
C32 C31 H31 120.1 . . ?
C31 C32 H32 119.7 . . ?
C33 C32 C31 120.5(2) . . ?
C33 C32 H32 119.7 . . ?
C32 C33 H33 120.0 . . ?
C32 C33 C34 120.1(2) . . ?
C34 C33 H33 120.0 . . ?
C33 C34 H34 120.1 . . ?
C33 C34 C35 119.7(3) . . ?
C35 C34 H34 120.1 . . ?
C30 C35 C34 120.7(2) . . ?
C30 C35 H35 119.6 . . ?
C34 C35 H35 119.6 . . ?

loop_
_geom_bond_atom_site_label_1
_geom_bond_atom_site_label_2
_geom_bond_distance
_geom_bond_site_symmetry_2
_geom_bond_publ_flag
O1 H1 0.8200 . ?
O1 C2 1.353(3) . ?
O2 C10 1.242(2) . ?
O3 H3 0.8200 . ?
O3 C21 1.356(3) . ?
N1 C14 1.341(2) . ?
N1 C15 1.404(2) . ?
N1 C22 1.480(2) . ?
N2 C15 1.292(2) . ?
N2 C23 1.478(2) . ?
C1 C2 1.413(3) . ?
C1 C6 1.399(3) . ?
C1 C10 1.479(3) . ?
C2 C3 1.379(3) . ?
C3 H3A 0.9300 . ?
C3 C4 1.375(4) . ?
C4 H4 0.9300 . ?
C4 C5 1.396(3) . ?
C5 C6 1.390(3) . ?
C5 C7 1.520(3) . ?
C6 H6 0.9300 . ?
C7 H7 0.9800 . ?
C7 C8 1.522(3) . ?
C7 C9 1.523(4) . ?
C8 H8A 0.9600 . ?
C8 H8B 0.9600 . ?
C8 H8C 0.9600 . ?
C9 H9A 0.9600 . ?
C9 H9B 0.9600 . ?
C9 H9C 0.9600 . ?
C10 C11 1.458(2) . ?
C11 C12 1.437(2) . ?
C11 C14 1.370(2) . ?
C12 H12 0.9300 . ?
C12 C13 1.359(3) . ?
C13 C15 1.448(2) . ?
C13 C16 1.491(2) . ?
C14 H14 0.9300 . ?
C16 C17 1.406(2) . ?
C16 C21 1.399(3) . ?
C17 H17 0.9300 . ?
C17 C18 1.386(3) . ?
C18 H18 0.9300 . ?
C18 C19 1.382(4) . ?
C19 H19 0.9300 . ?
C19 C20 1.379(4) . ?
C20 H20 0.9300 . ?
C20 C21 1.395(3) . ?
C22 H22 0.9800 . ?
C22 C23 1.560(2) . ?
C22 C30 1.510(2) . ?
C23 H23 0.9800 . ?
C23 C24 1.504(3) . ?
C24 C25 1.385(3) . ?
C24 C29 1.398(3) . ?
C25 H25 0.9300 . ?
C25 C26 1.390(3) . ?
C26 H26 0.9300 . ?
C26 C27 1.380(4) . ?
C27 H27 0.9300 . ?
C27 C28 1.377(4) . ?
C28 H28 0.9300 . ?
C28 C29 1.381(4) . ?
C29 H29 0.9300 . ?
C30 C31 1.390(3) . ?
C30 C35 1.382(3) . ?
C31 H31 0.9300 . ?
C31 C32 1.395(3) . ?
C32 H32 0.9300 . ?
C32 C33 1.365(4) . ?
C33 H33 0.9300 . ?
C33 C34 1.384(4) . ?
C34 H34 0.9300 . ?
C34 C35 1.386(3) . ?
C35 H35 0.9300 . ?

loop_
_geom_torsion_atom_site_label_1
_geom_torsion_atom_site_label_2
_geom_torsion_atom_site_label_3
_geom_torsion_atom_site_label_4
_geom_torsion
_geom_torsion_site_symmetry_1
_geom_torsion_site_symmetry_2
_geom_torsion_site_symmetry_3
_geom_torsion_site_symmetry_4
_geom_torsion_publ_flag
O1 C2 C3 C4 177.9(2) . . . . ?
O2 C10 C11 C12 -12.4(3) . . . . ?
O2 C10 C11 C14 159.6(2) . . . . ?
N1 C22 C23 N2 13.57(18) . . . . ?
N1 C22 C23 C24 139.99(15) . . . . ?
N1 C22 C30 C31 -119.95(19) . . . . ?
N1 C22 C30 C35 63.5(2) . . . . ?
N2 C23 C24 C25 21.1(3) . . . . ?
N2 C23 C24 C29 -162.13(17) . . . . ?
C1 C2 C3 C4 -1.9(4) . . . . ?
C1 C10 C11 C12 171.63(18) . . . . ?
C1 C10 C11 C14 -16.3(3) . . . . ?
C2 C1 C6 C5 -2.5(3) . . . . ?
C2 C1 C10 O2 -25.3(3) . . . . ?
C2 C1 C10 C11 150.7(2) . . . . ?
C2 C3 C4 C5 -0.3(4) . . . . ?
C3 C4 C5 C6 1.0(3) . . . . ?
C3 C4 C5 C7 179.0(2) . . . . ?
C4 C5 C6 C1 0.4(3) . . . . ?
C4 C5 C7 C8 5.4(3) . . . . ?
C4 C5 C7 C9 -118.6(3) . . . . ?
C6 C1 C2 O1 -176.6(2) . . . . ?
C6 C1 C2 C3 3.2(3) . . . . ?
C6 C1 C10 O2 152.1(2) . . . . ?
C6 C1 C10 C11 -32.0(3) . . . . ?
C6 C5 C7 C8 -176.6(3) . . . . ?
C6 C5 C7 C9 59.4(3) . . . . ?
C7 C5 C6 C1 -177.62(19) . . . . ?
C10 C1 C2 O1 0.9(3) . . . . ?
C10 C1 C2 C3 -179.3(2) . . . . ?
C10 C1 C6 C5 -179.89(19) . . . . ?
C10 C11 C12 C13 170.17(19) . . . . ?
C10 C11 C14 N1 -172.65(18) . . . . ?
C11 C12 C13 C15 0.8(3) . . . . ?
C11 C12 C13 C16 179.37(18) . . . . ?
C12 C11 C14 N1 -0.6(3) . . . . ?
C12 C13 C15 N1 3.6(3) . . . . ?
C12 C13 C15 N2 -177.8(2) . . . . ?
C12 C13 C16 C17 33.3(3) . . . . ?
C12 C13 C16 C21 -139.9(2) . . . . ?
C13 C16 C17 C18 -171.3(2) . . . . ?
C13 C16 C21 O3 -7.1(4) . . . . ?
C13 C16 C21 C20 169.8(2) . . . . ?
C14 N1 C15 N2 174.17(19) . . . . ?
C14 N1 C15 C13 -7.1(3) . . . . ?
C14 N1 C22 C23 178.91(17) . . . . ?
C14 N1 C22 C30 55.7(2) . . . . ?
C14 C11 C12 C13 -2.5(3) . . . . ?
C15 N1 C14 C11 5.5(3) . . . . ?
C15 N1 C22 C23 -10.58(18) . . . . ?
C15 N1 C22 C30 -133.83(16) . . . . ?
C15 N2 C23 C22 -12.5(2) . . . . ?
C15 N2 C23 C24 -135.35(18) . . . . ?
C15 C13 C16 C17 -148.3(2) . . . . ?
C15 C13 C16 C21 38.5(3) . . . . ?
C16 C13 C15 N1 -174.87(18) . . . . ?
C16 C13 C15 N2 3.7(3) . . . . ?
C16 C17 C18 C19 0.8(4) . . . . ?
C17 C16 C21 O3 179.6(2) . . . . ?
C17 C16 C21 C20 -3.5(3) . . . . ?
C17 C18 C19 C20 -2.9(4) . . . . ?
C18 C19 C20 C21 1.7(4) . . . . ?
C19 C20 C21 O3 178.6(3) . . . . ?
C19 C20 C21 C16 1.6(4) . . . . ?
C21 C16 C17 C18 2.3(4) . . . . ?
C22 N1 C14 C11 174.53(17) . . . . ?
C22 N1 C15 N2 3.6(2) . . . . ?
C22 N1 C15 C13 -177.64(16) . . . . ?
C22 C23 C24 C25 -99.3(2) . . . . ?
C22 C23 C24 C29 77.5(2) . . . . ?
C22 C30 C31 C32 -176.98(19) . . . . ?
C22 C30 C35 C34 176.6(2) . . . . ?
C23 N2 C15 N1 5.9(2) . . . . ?
C23 N2 C15 C13 -172.65(19) . . . . ?
C23 C22 C30 C31 124.65(19) . . . . ?
C23 C22 C30 C35 -51.9(2) . . . . ?
C23 C24 C25 C26 176.59(19) . . . . ?
C23 C24 C29 C28 -175.7(2) . . . . ?
C24 C25 C26 C27 -1.0(3) . . . . ?
C25 C24 C29 C28 1.3(3) . . . . ?
C25 C26 C27 C28 1.2(4) . . . . ?
C26 C27 C28 C29 -0.1(4) . . . . ?
C27 C28 C29 C24 -1.1(4) . . . . ?
C29 C24 C25 C26 -0.2(3) . . . . ?
C30 C22 C23 N2 136.30(17) . . . . ?
C30 C22 C23 C24 -97.27(19) . . . . ?
C30 C31 C32 C33 0.5(4) . . . . ?
C31 C30 C35 C34 0.1(3) . . . . ?
C31 C32 C33 C34 -0.4(4) . . . . ?
C32 C33 C34 C35 0.1(4) . . . . ?
C33 C34 C35 C30 0.1(4) . . . . ?
C35 C30 C31 C32 -0.4(3) . . . . ?
